data_2210562
loop_
_publ_author_name
'Bream, Richard'
'Watkin, David J.'
'Jones, Nigel A.'
'Jenkinson, Sarah F.'
'Fleet, George W. J.'

_publ_section_title 2-<i>C</i>-Methyl-3,4-<i>O</i>-methylidene-<small>D</small>-arabinono-1,5-lactone
_journal_coeditor_code CV2114
_journal_issue 10
_journal_name_full 'Acta Crystallographica Section E'
_journal_page_first o4356
_journal_page_last o4358
_journal_paper_doi 10.1107/S1600536806035331
_journal_volume 62
_journal_year 2006
_chemical_formula_iupac 'C7 H10 O5'
_chemical_formula_moiety 'C7 H10 O5'
_chemical_formula_sum 'C7 H10 O5'
_chemical_formula_weight 174.15
_chemical_name_systematic
;
2-C-Methyl-3,4-O-methylidene-D-arabinono-1,5-lactone
;
_space_group_IT_number 19
_symmetry_cell_setting orthorhombic
_symmetry_space_group_name_Hall 'P 2ac 2ab'
_symmetry_space_group_name_H-M 'P 21 21 21'
_atom_sites_solution_hydrogens geom
_atom_sites_solution_primary direct
_audit_creation_method CRYSTALS_ver_12.82
_cell_angle_alpha 90
_cell_angle_beta 90
_cell_angle_gamma 90
_cell_formula_units_Z 4
_cell_length_a 6.8693(3)
_cell_length_b 7.0382(3)
_cell_length_c 15.7909(7)
_cell_measurement_reflns_used 981
_cell_measurement_temperature 150
_cell_measurement_theta_max 27
_cell_measurement_theta_min 1
_cell_volume 763.45(6)
_computing_cell_refinement 'DENZO/SCALEPACK (Otwinowski & Minor, 1997)'
_computing_data_collection 'COLLECT (Nonius, 2001)'
_computing_data_reduction DENZO/SCALEPACK
_computing_molecular_graphics 'CAMERON (Watkin <i>et al.</i>,  1996)'
_computing_publication_material CRYSTALS
_computing_structure_refinement 'CRYSTALS (Betteridge <i>et al.</i>,  2003)'
_computing_structure_solution 'SIR92 (Altomare <i>et al.</i>,  1994)'
_diffrn_ambient_temperature 150
_diffrn_measured_fraction_theta_full 0.996
_diffrn_measured_fraction_theta_max 0.996
_diffrn_measurement_device_type 'Nonius KappaCCD area-detector'
_diffrn_measurement_method \w
_diffrn_radiation_monochromator graphite
_diffrn_radiation_type 'Mo K\a'
_diffrn_radiation_wavelength 0.71073
_diffrn_reflns_av_R_equivalents 0.032
_diffrn_reflns_limit_h_max 8
_diffrn_reflns_limit_h_min -8
_diffrn_reflns_limit_k_max 9
_diffrn_reflns_limit_k_min -9
_diffrn_reflns_limit_l_max 20
_diffrn_reflns_limit_l_min -20
_diffrn_reflns_number 1726
_diffrn_reflns_theta_full 27.455
_diffrn_reflns_theta_max 27.455
_diffrn_reflns_theta_min 2.580
_diffrn_standards_decay_% 0
_diffrn_standards_interval_count 0
_diffrn_standards_number 0
_exptl_absorpt_coefficient_mu 0.131
_exptl_absorpt_correction_T_max 0.974
_exptl_absorpt_correction_T_min 0.882
_exptl_absorpt_correction_type multi-scan
_exptl_absorpt_process_details '(DENZO/SCALEPACK; Otwinowski & Minor, 1997)'
_exptl_crystal_colour colourless
_exptl_crystal_density_diffrn 1.515
_exptl_crystal_density_method 'not measured'
_exptl_crystal_description needle
_exptl_crystal_F_000 368
_exptl_crystal_size_max 0.50
_exptl_crystal_size_mid 0.20
_exptl_crystal_size_min 0.20
_refine_diff_density_max 0.36
_refine_diff_density_min -0.34
_refine_ls_extinction_method none
_refine_ls_goodness_of_fit_ref 1.0050
_refine_ls_hydrogen_treatment constr
_refine_ls_matrix_type full
_refine_ls_number_parameters 109
_refine_ls_number_reflns 1027
_refine_ls_number_restraints 0
_refine_ls_R_factor_all 0.0574
_refine_ls_R_factor_gt 0.0375
_refine_ls_shift/su_max 0.000146
_refine_ls_structure_factor_coef Fsqd
_refine_ls_weighting_details 'w = 1/[\s^2^(F^2^) + (0.04P)^2^ + 0.03P] where P=(max(Fo^2^,0) + 2Fc^2^)/3'
_refine_ls_weighting_scheme calc
_refine_ls_wR_factor_all 0.0795
_refine_ls_wR_factor_gt 0.0740
_refine_ls_wR_factor_ref 0.0795
_reflns_number_gt 784
_reflns_number_total 1032
_reflns_threshold_expression I>2\s(I)
_cod_data_source_file cv2114.cif
_cod_data_source_block 9
_cod_depositor_comments
;
The following automatic conversions were performed:
'_symmetry_cell_setting' value 'Orthorhombic' changed to 'orthorhombic'
according to '/home/saulius/struct/CIF-dictionaries/cif_core.dic'
dictionary named 'cif_core.dic' version 2.4.1 from 2010-06-29.

Automatic conversion script
Id: cif_fix_enum 1527 2010-12-29 10:47:43Z saulius 

The following automatic conversions were performed:

'_symmetry_cell_setting' value 'Orthorhombic' changed to
'orthorhombic' according to
/home/saulius/struct/CIF-dictionaries/cif_core.dic dictionary named
'cif_core.dic' version 2.4.1 from 2010-06-29.

Automatic conversion script
Id: cif_fix_values 1715 2011-07-08 13:25:40Z adriana 
;
_cod_database_code 2210562
_cod_database_fobs_code 2210562

loop_
_symmetry_equiv_pos_as_xyz
x,y,z
x+1/2,-y+1/2,-z
-x,y+1/2,-z+1/2
-x+1/2,-y,z+1/2

loop_
_atom_site_type_symbol
_atom_site_label
_atom_site_fract_x
_atom_site_fract_y
_atom_site_fract_z
_atom_site_U_iso_or_equiv
_atom_site_adp_type
_atom_site_occupancy
C C1 0.5144(3) 0.4702(3) 0.40608(13) 0.0239 Uani 1.0000
C C2 0.4191(3) 0.5797(3) 0.33348(13) 0.0229 Uani 1.0000
C C3 0.2346(3) 0.4823(4) 0.29802(14) 0.0265 Uani 1.0000
C C4 0.1759(4) 0.3085(4) 0.34774(14) 0.0315 Uani 1.0000
O O5 0.1906(2) 0.3444(3) 0.43863(9) 0.0308 Uani 1.0000
C C6 0.3551(3) 0.4201(3) 0.46975(13) 0.0230 Uani 1.0000
O O7 0.3657(2) 0.4406(2) 0.54569(9) 0.0280 Uani 1.0000
O O8 0.0852(2) 0.6217(2) 0.30591(10) 0.0338 Uani 1.0000
C C9 0.1773(4) 0.7974(4) 0.32128(16) 0.0299 Uani 1.0000
O O10 0.3496(2) 0.7553(2) 0.36642(10) 0.0315 Uani 1.0000
O O11 0.5831(2) 0.2984(2) 0.36767(10) 0.0312 Uani 1.0000
C C12 0.6764(3) 0.5837(4) 0.44681(15) 0.0324 Uani 1.0000
H H21 0.5170 0.5978 0.2888 0.0257 Uiso 1.0000
H H31 0.2515 0.4494 0.2401 0.0317 Uiso 1.0000
H H41 0.0385 0.2805 0.3369 0.0378 Uiso 1.0000
H H42 0.2600 0.1971 0.3317 0.0373 Uiso 1.0000
H H91 0.2107 0.8636 0.2684 0.0341 Uiso 1.0000
H H92 0.0908 0.8822 0.3566 0.0339 Uiso 1.0000
H H121 0.7348 0.5108 0.4921 0.0481 Uiso 1.0000
H H122 0.7769 0.6091 0.4049 0.0476 Uiso 1.0000
H H123 0.6253 0.6978 0.4707 0.0472 Uiso 1.0000
H H1 0.6575 0.2398 0.3993 0.0572 Uiso 1.0000

loop_
_atom_site_aniso_label
_atom_site_aniso_U_11
_atom_site_aniso_U_22
_atom_site_aniso_U_33
_atom_site_aniso_U_12
_atom_site_aniso_U_13
_atom_site_aniso_U_23
C1 0.0250(11) 0.0228(14) 0.0239(11) 0.0022(11) 0.0032(10) 0.0000(10)
C2 0.0247(10) 0.0235(13) 0.0206(11) 0.0009(11) 0.0028(10) 0.0011(10)
C3 0.0299(11) 0.0269(14) 0.0227(11) 0.0002(12) -0.0011(10) -0.0025(11)
C4 0.0386(13) 0.0316(14) 0.0244(12) -0.0077(13) -0.0068(12) -0.0011(11)
O5 0.0309(8) 0.0378(11) 0.0237(8) -0.0133(8) -0.0024(7) 0.0046(8)
C6 0.0265(12) 0.0176(12) 0.0250(12) -0.0003(11) 0.0001(10) 0.0041(10)
O7 0.0286(8) 0.0341(11) 0.0215(8) 0.0014(8) -0.0001(7) 0.0006(8)
O8 0.0281(8) 0.0301(10) 0.0432(10) -0.0002(8) -0.0045(8) 0.0033(9)
C9 0.0328(12) 0.0281(14) 0.0289(12) 0.0040(12) -0.0023(12) 0.0024(11)
O10 0.0344(9) 0.0251(9) 0.0350(9) 0.0041(8) -0.0080(8) -0.0047(8)
O11 0.0373(9) 0.0314(10) 0.0248(8) 0.0122(8) -0.0004(8) 0.0007(8)
C12 0.0245(11) 0.0404(16) 0.0324(13) -0.0055(12) -0.0027(11) 0.0021(12)

loop_
_atom_type_symbol
_atom_type_scat_dispersion_real
_atom_type_scat_dispersion_imag
_atom_type_scat_source
C 0.0033 0.0016 'International Tables Vol C 4.2.6.8 and 6.1.1.4'
H 0.0000 0.0000 'International Tables Vol C 4.2.6.8 and 6.1.1.4'
O 0.0106 0.0060 'International Tables Vol C 4.2.6.8 and 6.1.1.4'

loop_
_geom_angle_atom_site_label_1
_geom_angle_atom_site_label_2
_geom_angle_atom_site_label_3
_geom_angle
_geom_angle_publ_flag
C2 C1 C6 107.64(17) no
C2 C1 O11 104.41(17) no
C6 C1 O11 108.66(18) no
C2 C1 C12 111.57(19) no
C6 C1 C12 111.67(18) no
O11 C1 C12 112.52(18) no
C1 C2 C3 113.54(19) no
C1 C2 O10 107.89(17) no
C3 C2 O10 104.06(17) no
C1 C2 H21 108.1 no
C3 C2 H21 111.0 no
O10 C2 H21 112.3 no
C2 C3 C4 113.0(2) no
C2 C3 O8 104.69(17) no
C4 C3 O8 108.65(18) no
C2 C3 H31 110.9 no
C4 C3 H31 109.6 no
O8 C3 H31 109.8 no
C3 C4 O5 110.7(2) no
C3 C4 H41 109.3 no
O5 C4 H41 105.8 no
C3 C4 H42 110.3 no
O5 C4 H42 110.0 no
H41 C4 H42 110.6 no
C4 O5 C6 119.11(18) no
C1 C6 O5 116.98(18) no
C1 C6 O7 125.5(2) no
O5 C6 O7 117.47(19) no
C3 O8 C9 107.19(16) no
O8 C9 O10 106.18(18) no
O8 C9 H91 112.0 no
O10 C9 H91 109.4 no
O8 C9 H92 110.4 no
O10 C9 H92 109.7 no
H91 C9 H92 109.1 no
C2 O10 C9 106.17(17) no
C1 O11 H1 111.7 no
C1 C12 H121 109.8 no
C1 C12 H122 109.3 no
H121 C12 H122 107.8 no
C1 C12 H123 110.0 no
H121 C12 H123 107.9 no
H122 C12 H123 112.1 no

loop_
_geom_bond_atom_site_label_1
_geom_bond_atom_site_label_2
_geom_bond_distance
_geom_bond_publ_flag
C1 C2 1.529(3) no
C1 C6 1.528(3) no
C1 O11 1.432(3) no
C1 C12 1.514(3) no
C2 C3 1.545(3) no
C2 O10 1.423(3) no
C2 H21 0.984 no
C3 C4 1.508(3) no
C3 O8 1.426(3) no
C3 H31 0.951 no
C4 O5 1.461(3) no
C4 H41 0.979 no
C4 H42 1.006 no
O5 C6 1.342(3) no
C6 O7 1.210(3) no
O8 C9 1.410(3) no
C9 O10 1.414(3) no
C9 H91 0.983 no
C9 H92 1.010 no
O11 H1 0.825 no
C12 H121 0.966 no
C12 H122 0.972 no
C12 H123 0.954 no

loop_
_geom_hbond_atom_site_label_D
_geom_hbond_atom_site_label_H
_geom_hbond_atom_site_label_A
_geom_hbond_site_symmetry_A
_geom_hbond_distance_DH
_geom_hbond_distance_HA
_geom_hbond_distance_DA
_geom_hbond_angle_DHA
_geom_hbond_publ_flag
O11 H1 O7 2_556 0.825 2.101 2.911(2) 167 yes

loop_
_cod_related_entry_id
_cod_related_entry_database
_cod_related_entry_code
1 ChemSpider 21178665
